data_7038014
loop_
_publ_author_name
'Roebuck, James W.'
'Turkington, Jennifer R.'
'Rogers, David M.'
'Bailey, Philip J.'
'Griffin, Violina'
'Fischmann, Adam J.'
'Nichol, Gary S.'
'Pelser, Max'
'Parsons, Simon'
'Tasker, Peter A.'

_publ_section_title
;
 Preorganized tridentate analogues of mixed hydroxyoxime/carboxylate
 nickel extractants.
;
_journal_issue 9
_journal_name_full 'Dalton transactions (Cambridge, England : 2003)'
_journal_page_first 3734
_journal_page_last 3742
_journal_paper_doi 10.1039/c5dt04288g
_journal_volume 45
_journal_year 2016
_chemical_formula_moiety 'C42 H36 N6 Ni1 O8'
_chemical_formula_sum 'C42 H36 N6 Ni O8'
_chemical_formula_weight 811.49
_space_group_IT_number 15
_symmetry_cell_setting monoclinic
_symmetry_space_group_name_Hall '-C 2yc'
_symmetry_space_group_name_H-M 'C 1 2/c 1'
_atom_sites_solution_hydrogens difmap
_atom_sites_solution_primary direct
_audit_update_record
;
2015-10-26 deposited with the CCDC.
2016-01-12 downloaded from the CCDC.
;
_cell_angle_alpha 90
_cell_angle_beta 107.221(2)
_cell_angle_gamma 90
_cell_formula_units_Z 4
_cell_length_a 30.2180(8)
_cell_length_b 9.8763(3)
_cell_length_c 13.5138(3)
_cell_measurement_reflns_used 14166
_cell_measurement_temperature 293
_cell_measurement_theta_max 28.8665
_cell_measurement_theta_min 2.7910
_cell_volume 3852.28(18)
_computing_cell_refinement 'USER DEFINED CELL REFINEMENT'
_computing_data_collection 'USER DEFINED DATA COLLECTION'
_computing_data_reduction 'USER DEFINED DATA REDUCTION'
_computing_molecular_graphics 'CAMERON (Watkin et al., 1996)'
_computing_publication_material 'CRYSTALS (Betteridge et al., 2003)'
_computing_structure_refinement 'CRYSTALS (Betteridge et al., 2003)'
_computing_structure_solution 'SHELXS 86 (Sheldrick, 1986)'
_diffrn_ambient_temperature 293
_diffrn_measured_fraction_theta_full 0.979
_diffrn_measured_fraction_theta_max 0.919
_diffrn_measurement_device Serial
_diffrn_measurement_device_type Unknown
_diffrn_measurement_method \w/2\q
_diffrn_radiation_monochromator graphite
_diffrn_radiation_type 'Mo K\a'
_diffrn_radiation_wavelength 0.71073
_diffrn_reflns_av_R_equivalents 0.038
_diffrn_reflns_limit_h_max 40
_diffrn_reflns_limit_h_min -38
_diffrn_reflns_limit_k_max 12
_diffrn_reflns_limit_k_min -13
_diffrn_reflns_limit_l_max 18
_diffrn_reflns_limit_l_min -17
_diffrn_reflns_number 30605
_diffrn_reflns_theta_full 25.171
_diffrn_reflns_theta_max 28.933
_diffrn_reflns_theta_min 2.811
_diffrn_standards_number 0
_exptl_absorpt_coefficient_mu 0.566
_exptl_absorpt_correction_type none
_exptl_crystal_colour block
_exptl_crystal_density_diffrn 1.399
_exptl_crystal_density_method 'not measured'
_exptl_crystal_description block
_exptl_crystal_F_000 1688
_exptl_crystal_size_max 0.4268
_exptl_crystal_size_mid 0.0958
_exptl_crystal_size_min 0.0665
_refine_diff_density_max 0.53
_refine_diff_density_min -0.41
_refine_ls_extinction_method None
_refine_ls_goodness_of_fit_ref 0.8214
_refine_ls_hydrogen_treatment noref
_refine_ls_matrix_type full
_refine_ls_number_parameters 258
_refine_ls_number_reflns 3988
_refine_ls_number_restraints 0
_refine_ls_R_factor_all 0.0457
_refine_ls_R_factor_gt 0.0393
_refine_ls_shift/su_max 0.0007173
_refine_ls_shift/su_mean 0.0000567
_refine_ls_structure_factor_coef F
_refine_ls_weighting_details
;
 Method, part 1, Chebychev polynomial, (Watkin, 1994, Prince, 1982) 
 [weight] = 1.0/[A~0~*T~0~(x)+A~1~*T~1~(x) ... +A~n-1~]*T~n-1~(x)] 
 where A~i~ are the Chebychev coefficients listed below and x= Fcalc/Fmax 
 Method = Robust Weighting (Prince, 1982) 
 W = [weight] * [1-(deltaF/6*sigmaF)^2^]^2^ 
 A~i~ are: 
 1.98 -8.47 -3.30 -2.93 -3.38 
;
_refine_ls_weighting_scheme calc
_refine_ls_wR_factor_all 0.0296
_refine_ls_wR_factor_gt 0.0270
_refine_ls_wR_factor_ref 0.0261
_reflns_limit_h_max 37
_reflns_limit_h_min -40
_reflns_limit_k_max 13
_reflns_limit_k_min 0
_reflns_limit_l_max 18
_reflns_limit_l_min 0
_reflns_number_gt 4199
_reflns_number_total 4684
_reflns_threshold_expression I>2.0\s(I)
_oxford_diffrn_Wilson_B_factor 0.00
_oxford_diffrn_Wilson_scale 0.00
_oxford_refine_ls_r_factor_ref 0.0367
_oxford_refine_ls_scale 1.2604(15)
_oxford_reflns_number_all 4672
_oxford_reflns_threshold_expression_ref I>0.0\s(I)
_cod_data_source_file c5dt04288g2.cif
_cod_data_source_block 1
_cod_depositor_comments 'Adding full bibliography for 7038007--7038015.cif.'
_cod_original_sg_symbol_H-M 'C 1 2/c 1 '
_cod_original_formula_sum 'C42 H36 N6 Ni1 O8'
_cod_database_code 7038014

loop_
_symmetry_equiv_pos_as_xyz
x,y,z
-x,-y,-z
x+1/2,y+1/2,z
-x+1/2,-y+1/2,-z
-x,y,-z+1/2
x,-y,z+1/2
-x+1/2,y+1/2,-z+1/2
x+1/2,-y+1/2,z+1/2

loop_
_atom_site_label
_atom_site_type_symbol
_atom_site_fract_x
_atom_site_fract_y
_atom_site_fract_z
_atom_site_U_iso_or_equiv
_atom_site_occupancy
_atom_site_adp_type
_atom_site_refinement_flags_posn
_atom_site_refinement_flags_adp
Ni1 Ni 0.5000 0.88478(3) 0.2500 0.0129 1.0000 Uani S T
O11 O 0.55052(4) 1.02938(12) 0.26682(9) 0.0177 1.0000 Uani . .
O211 O 0.58972(5) 1.22997(14) 0.18596(10) 0.0279 1.0000 Uani . .
O212 O 0.66428(5) 1.21946(16) 0.24351(10) 0.0289 1.0000 Uani . .
N21 N 0.62513(5) 1.19904(15) 0.25421(11) 0.0198 1.0000 Uani . .
N81 N 0.51492(4) 0.87206(13) 0.40711(10) 0.0148 1.0000 Uani . .
N151 N 0.45220(5) 0.73618(13) 0.25987(10) 0.0162 1.0000 Uani . .
C11 C 0.58252(5) 1.05883(16) 0.34913(12) 0.0155 1.0000 Uani . .
C21 C 0.62220(5) 1.14031(16) 0.34924(12) 0.0171 1.0000 Uani . .
C31 C 0.65881(6) 1.16972(17) 0.43714(13) 0.0186 1.0000 Uani . .
C41 C 0.65880(6) 1.12781(17) 0.53533(12) 0.0187 1.0000 Uani . .
C51 C 0.62069(6) 1.05060(17) 0.53929(12) 0.0189 1.0000 Uani . .
C61 C 0.58446(5) 1.01285(17) 0.45196(12) 0.0173 1.0000 Uani . .
C71 C 0.54962(6) 0.92782(17) 0.47433(12) 0.0176 1.0000 Uani . .
C91 C 0.48632(5) 0.77942(16) 0.44119(12) 0.0161 1.0000 Uani . .
C101 C 0.48802(6) 0.75425(18) 0.54285(13) 0.0196 1.0000 Uani . .
C111 C 0.45826(6) 0.65705(19) 0.56615(13) 0.0233 1.0000 Uani . .
C121 C 0.42723(6) 0.58554(18) 0.48910(14) 0.0227 1.0000 Uani . .
C131 C 0.42413(6) 0.60991(17) 0.38417(13) 0.0192 1.0000 Uani . .
C141 C 0.45383(5) 0.70769(16) 0.36036(12) 0.0159 1.0000 Uani . .
C161 C 0.42231(6) 0.67002(18) 0.18405(13) 0.0196 1.0000 Uani . .
C171 C 0.39177(6) 0.57095(18) 0.20144(14) 0.0222 1.0000 Uani . .
C181 C 0.39278(6) 0.54168(17) 0.30079(14) 0.0212 1.0000 Uani . .
C411 C 0.69892(6) 1.16301(18) 0.63141(13) 0.0216 1.0000 Uani . .
C441 C 0.71286(7) 1.3117(2) 0.62766(15) 0.0279 1.0000 Uani . .
C421 C 0.68609(7) 1.1408(2) 0.73172(14) 0.0315 1.0000 Uani . .
C431 C 0.74056(6) 1.0724(2) 0.63348(15) 0.0292 1.0000 Uani . .
O23 O 0.65475(6) 0.66412(16) 0.53874(11) 0.0352 1.0000 Uani . .
C13 C 0.69154(9) 0.7222(3) 0.5087(2) 0.0457 1.0000 Uani . .
H311 H 0.6843 1.2201 0.4297 0.0218 1.0000 Uiso . .
H511 H 0.6191 1.0218 0.6053 0.0218 1.0000 Uiso . .
H711 H 0.5526 0.9117 0.5453 0.0204 1.0000 Uiso . .
H1011 H 0.5093 0.8031 0.5973 0.0231 1.0000 Uiso . .
H1111 H 0.4598 0.6400 0.6364 0.0274 1.0000 Uiso . .
H1211 H 0.4079 0.5190 0.5062 0.0267 1.0000 Uiso . .
H1611 H 0.4215 0.6902 0.1147 0.0227 1.0000 Uiso . .
H1711 H 0.3707 0.5246 0.1451 0.0258 1.0000 Uiso . .
H1811 H 0.3725 0.4751 0.3138 0.0246 1.0000 Uiso . .
H4411 H 0.7376 1.3325 0.6878 0.0325 1.0000 Uiso . .
H4412 H 0.7222 1.3270 0.5677 0.0325 1.0000 Uiso . .
H4413 H 0.6870 1.3679 0.6258 0.0325 1.0000 Uiso . .
H4211 H 0.7117 1.1627 0.7896 0.0370 1.0000 Uiso . .
H4212 H 0.6604 1.1957 0.7314 0.0370 1.0000 Uiso . .
H4213 H 0.6780 1.0477 0.7365 0.0370 1.0000 Uiso . .
H4311 H 0.7658 1.0929 0.6927 0.0346 1.0000 Uiso . .
H4312 H 0.7496 1.0880 0.5726 0.0346 1.0000 Uiso . .
H4313 H 0.7323 0.9797 0.6356 0.0346 1.0000 Uiso . .

loop_
_atom_site_aniso_label
_atom_site_aniso_U_11
_atom_site_aniso_U_22
_atom_site_aniso_U_33
_atom_site_aniso_U_23
_atom_site_aniso_U_13
_atom_site_aniso_U_12
Ni1 0.01169(13) 0.01495(13) 0.01184(13) 0.0000 0.00293(10) 0.0000
O11 0.0161(5) 0.0209(6) 0.0150(5) 0.0003(4) 0.0026(4) -0.0040(4)
O211 0.0241(6) 0.0340(7) 0.0196(6) 0.0066(5) -0.0029(5) -0.0103(5)
O212 0.0213(6) 0.0433(8) 0.0241(6) 0.0035(6) 0.0100(5) -0.0068(6)
N21 0.0206(7) 0.0220(7) 0.0163(6) -0.0013(5) 0.0045(5) -0.0055(5)
N81 0.0129(6) 0.0166(6) 0.0151(6) 0.0002(5) 0.0042(5) -0.0005(5)
N151 0.0158(6) 0.0162(6) 0.0165(6) -0.0003(5) 0.0045(5) 0.0000(5)
C11 0.0133(7) 0.0172(7) 0.0156(7) -0.0009(5) 0.0036(6) 0.0003(5)
C21 0.0171(7) 0.0189(7) 0.0151(7) -0.0009(5) 0.0046(6) -0.0016(6)
C31 0.0157(7) 0.0221(8) 0.0175(7) -0.0007(6) 0.0040(6) -0.0025(6)
C41 0.0163(7) 0.0219(8) 0.0162(7) -0.0014(6) 0.0022(6) -0.0021(6)
C51 0.0187(7) 0.0227(8) 0.0140(7) 0.0003(6) 0.0026(6) -0.0031(6)
C61 0.0161(7) 0.0205(7) 0.0153(7) -0.0002(6) 0.0046(6) -0.0008(6)
C71 0.0174(7) 0.0202(7) 0.0151(7) 0.0007(6) 0.0045(6) -0.0010(6)
C91 0.0131(6) 0.0176(7) 0.0175(7) 0.0017(6) 0.0045(6) 0.0001(6)
C101 0.0168(7) 0.0250(8) 0.0167(7) 0.0008(6) 0.0043(6) -0.0011(6)
C111 0.0234(8) 0.0296(9) 0.0182(7) 0.0057(7) 0.0083(7) -0.0013(7)
C121 0.0229(8) 0.0243(8) 0.0226(8) 0.0039(6) 0.0091(7) -0.0051(6)
C131 0.0174(7) 0.0202(7) 0.0214(7) 0.0005(6) 0.0077(6) -0.0005(6)
C141 0.0155(7) 0.0169(7) 0.0158(7) 0.0005(5) 0.0052(6) 0.0010(6)
C161 0.0187(7) 0.0230(8) 0.0173(7) -0.0017(6) 0.0054(6) -0.0024(6)
C171 0.0212(8) 0.0223(8) 0.0227(8) -0.0047(6) 0.0060(6) -0.0054(6)
C181 0.0199(8) 0.0199(8) 0.0249(8) -0.0017(6) 0.0082(7) -0.0046(6)
C411 0.0175(7) 0.0270(8) 0.0176(7) -0.0016(6) 0.0012(6) -0.0059(6)
C441 0.0272(9) 0.0283(9) 0.0240(8) -0.0049(7) 0.0010(7) -0.0090(7)
C421 0.0297(9) 0.0461(12) 0.0160(8) -0.0043(7) 0.0025(7) -0.0122(8)
C431 0.0221(8) 0.0331(10) 0.0263(9) -0.0008(7) -0.0021(7) -0.0002(7)
O23 0.0431(8) 0.0386(8) 0.0269(7) -0.0070(6) 0.0150(6) -0.0127(7)
C13 0.0370(11) 0.0617(16) 0.0420(12) -0.0167(11) 0.0170(10) -0.0196(11)

loop_
_atom_type_symbol
_atom_type_scat_dispersion_real
_atom_type_scat_dispersion_imag
_atom_type_scat_Cromer_Mann_a1
_atom_type_scat_Cromer_Mann_b1
_atom_type_scat_Cromer_Mann_a2
_atom_type_scat_Cromer_Mann_b2
_atom_type_scat_Cromer_Mann_a3
_atom_type_scat_Cromer_Mann_b3
_atom_type_scat_Cromer_Mann_a4
_atom_type_scat_Cromer_Mann_b4
_atom_type_scat_Cromer_Mann_c
_atom_type_scat_source
C 0.0033 0.0016 2.3100 20.8439 1.0200 10.2075 1.5886 0.5687 0.8650 51.6512 0.2156 'International Tables Vol C 4.2.6.8 and 6.1.1.4'
H 0.0000 0.0000 0.4930 10.5109 0.3229 26.1257 0.1402 3.1424 0.0408 57.7998 0.0030 'International Tables Vol C 4.2.6.8 and 6.1.1.4'
N 0.0061 0.0033 12.2126 0.0057 3.1322 9.8933 2.0125 28.9975 1.1663 0.5826 -11.5290 'International Tables Vol C 4.2.6.8 and 6.1.1.4'
Ni 0.3393 1.1124 12.8376 3.8785 7.2920 0.2565 4.4438 12.1763 2.3800 66.3421 1.0341 'International Tables Vol C 4.2.6.8 and 6.1.1.4'
O 0.0106 0.0060 3.0485 13.2771 2.2868 5.7011 1.5463 0.3239 0.8670 32.9089 0.2508 'International Tables Vol C 4.2.6.8 and 6.1.1.4'

loop_
_geom_angle_atom_site_label_1
_geom_angle_site_symmetry_1
_geom_angle_atom_site_label_2
_geom_angle_atom_site_label_3
_geom_angle_site_symmetry_3
_geom_angle
_geom_angle_publ_flag
N151 5_655 Ni1 O11 5_655 170.43(5) yes
N151 5_655 Ni1 N81 5_655 80.46(5) yes
O11 5_655 Ni1 N81 5_655 89.98(5) yes
N151 5_655 Ni1 O11 . 89.44(5) yes
O11 5_655 Ni1 O11 . 91.87(7) yes
N81 5_655 Ni1 O11 . 94.93(5) yes
N151 5_655 Ni1 N81 . 94.54(5) yes
O11 5_655 Ni1 N81 . 94.93(5) yes
N81 5_655 Ni1 N81 . 172.94(8) yes
O11 . Ni1 N81 . 89.98(5) yes
N151 5_655 Ni1 N151 . 90.84(7) yes
O11 5_655 Ni1 N151 . 89.44(5) yes
N81 5_655 Ni1 N151 . 94.54(5) yes
O11 . Ni1 N151 . 170.43(5) yes
N81 . Ni1 N151 . 80.46(5) yes
Ni1 . O11 C11 . 127.10(10) yes
O212 . N21 O211 . 121.17(14) yes
O212 . N21 C21 . 118.67(14) yes
O211 . N21 C21 . 120.15(13) yes
Ni1 . N81 C71 . 126.15(11) yes
Ni1 . N81 C91 . 114.05(10) yes
C71 . N81 C91 . 119.39(13) yes
Ni1 . N151 C141 . 112.55(10) yes
Ni1 . N151 C161 . 128.64(11) yes
C141 . N151 C161 . 118.81(14) yes
O11 . C11 C21 . 122.96(14) yes
O11 . C11 C61 . 124.90(14) yes
C21 . C11 C61 . 112.12(14) yes
C11 . C21 N21 . 119.70(14) yes
C11 . C21 C31 . 124.52(15) yes
N21 . C21 C31 . 115.77(14) yes
C21 . C31 C41 . 121.83(15) yes
C21 . C31 H311 . 119.0 no
C41 . C31 H311 . 119.2 no
C31 . C41 C51 . 115.63(15) yes
C31 . C41 C411 . 121.20(15) yes
C51 . C41 C411 . 123.15(15) yes
C41 . C51 C61 . 124.11(15) yes
C41 . C51 H511 . 118.1 no
C61 . C51 H511 . 117.8 no
C11 . C61 C51 . 121.65(14) yes
C11 . C61 C71 . 123.91(14) yes
C51 . C61 C71 . 114.43(14) yes
C61 . C71 N81 . 126.20(15) yes
C61 . C71 H711 . 116.8 no
N81 . C71 H711 . 117.0 no
N81 . C91 C101 . 126.09(14) yes
N81 . C91 C141 . 114.72(13) yes
C101 . C91 C141 . 119.19(14) yes
C91 . C101 C111 . 120.33(15) yes
C91 . C101 H1011 . 119.7 no
C111 . C101 H1011 . 120.0 no
C101 . C111 C121 . 121.16(15) yes
C101 . C111 H1111 . 119.7 no
C121 . C111 H1111 . 119.1 no
C111 . C121 C131 . 120.05(15) yes
C111 . C121 H1211 . 120.1 no
C131 . C121 H1211 . 119.8 no
C121 . C131 C141 . 119.00(15) yes
C121 . C131 C181 . 123.32(15) yes
C141 . C131 C181 . 117.68(15) yes
C91 . C141 C131 . 120.26(14) yes
C91 . C141 N151 . 118.16(14) yes
C131 . C141 N151 . 121.58(15) yes
N151 . C161 C171 . 122.98(15) yes
N151 . C161 H1611 . 118.3 no
C171 . C161 H1611 . 118.8 no
C161 . C171 C181 . 119.03(16) yes
C161 . C171 H1711 . 121.0 no
C181 . C171 H1711 . 120.0 no
C131 . C181 C171 . 119.92(15) yes
C131 . C181 H1811 . 120.0 no
C171 . C181 H1811 . 120.1 no
C41 . C411 C441 . 110.24(14) yes
C41 . C411 C421 . 111.94(14) yes
C441 . C411 C421 . 108.07(16) yes
C41 . C411 C431 . 108.76(14) yes
C441 . C411 C431 . 109.06(15) yes
C421 . C411 C431 . 108.72(16) yes
C411 . C441 H4411 . 109.5 no
C411 . C441 H4412 . 109.6 no
H4411 . C441 H4412 . 109.8 no
C411 . C441 H4413 . 109.1 no
H4411 . C441 H4413 . 109.2 no
H4412 . C441 H4413 . 109.6 no
C411 . C421 H4211 . 109.9 no
C411 . C421 H4212 . 109.7 no
H4211 . C421 H4212 . 109.9 no
C411 . C421 H4213 . 109.4 no
H4211 . C421 H4213 . 108.9 no
H4212 . C421 H4213 . 109.0 no
C411 . C431 H4311 . 109.8 no
C411 . C431 H4312 . 109.4 no
H4311 . C431 H4312 . 109.3 no
C411 . C431 H4313 . 109.9 no
H4311 . C431 H4313 . 109.4 no
H4312 . C431 H4313 . 109.0 no

loop_
_geom_bond_atom_site_label_1
_geom_bond_atom_site_label_2
_geom_bond_site_symmetry_2
_geom_bond_distance
_geom_bond_publ_flag
Ni1 N151 5_655 2.0911(13) yes
Ni1 O11 5_655 2.0534(11) yes
Ni1 N81 5_655 2.0397(13) yes
Ni1 O11 . 2.0534(11) yes
Ni1 N81 . 2.0397(13) yes
Ni1 N151 . 2.0911(13) yes
O11 C11 . 1.2727(19) yes
O211 N21 . 1.226(2) yes
O212 N21 . 1.2500(19) yes
N21 C21 . 1.436(2) yes
N81 C71 . 1.290(2) yes
N81 C91 . 1.4254(19) yes
N151 C141 . 1.373(2) yes
N151 C161 . 1.321(2) yes
C11 C21 . 1.444(2) yes
C11 C61 . 1.446(2) yes
C21 C31 . 1.393(2) yes
C31 C41 . 1.390(2) yes
C31 H311 . 0.948 no
C41 C51 . 1.395(2) yes
C41 C411 . 1.531(2) yes
C51 C61 . 1.402(2) yes
C51 H511 . 0.952 no
C61 C71 . 1.447(2) yes
C71 H711 . 0.950 no
C91 C101 . 1.382(2) yes
C91 C141 . 1.423(2) yes
C101 C111 . 1.413(2) yes
C101 H1011 . 0.952 no
C111 C121 . 1.373(3) yes
C111 H1111 . 0.951 no
C121 C131 . 1.414(2) yes
C121 H1211 . 0.952 no
C131 C141 . 1.419(2) yes
C131 C181 . 1.410(2) yes
C161 C171 . 1.412(2) yes
C161 H1611 . 0.951 no
C171 C181 . 1.365(2) yes
C171 H1711 . 0.953 no
C181 H1811 . 0.950 no
C411 C441 . 1.533(3) yes
C411 C421 . 1.532(2) yes
C411 C431 . 1.537(3) yes
C441 H4411 . 0.950 no
C441 H4412 . 0.946 no
C441 H4413 . 0.953 no
C421 H4211 . 0.948 no
C421 H4212 . 0.947 no
C421 H4213 . 0.959 no
C431 H4311 . 0.949 no
C431 H4312 . 0.954 no
C431 H4313 . 0.952 no
O23 C13 . 1.413(3) yes

loop_
_geom_hbond_atom_site_label_D
_geom_hbond_atom_site_label_H
_geom_hbond_atom_site_label_A
_geom_hbond_site_symmetry_A
_geom_hbond_angle_DHA
_geom_hbond_distance_DH
_geom_hbond_distance_HA
_geom_hbond_distance_DA
_geom_hbond_publ_flag
C71 H711 O211 6_575 142.46(11) 0.950 2.359 3.166(3) yes
C101 H1011 O211 6_575 132.10(11) 0.952 2.393 3.113(3) yes
C121 H1211 O23 2_666 153.45(11) 0.952 2.558 3.436(3) yes
